data_1532254
loop_
_publ_author_name
'Titov, Yu.A.'
'Slobodyanik, N.S.'
'Sych, A.M.'
'Markiv, V.Ya.'
'Belyavina, N.M.'
'Kapshuk, A.A.'
'Yashchuk, V.P.'

_publ_section_title
;
 Formation, condition of existence and peculiarities of Sr2 La Ta3 O11
 slab perovskite-like structure
;
_journal_name_full 'Journal of Alloys Compd.'
_journal_page_first 89
_journal_page_last 93
_journal_volume 337
_journal_year 2002
_chemical_formula_sum 'La O11 Sr2 Ta3'
_chemical_name_systematic 'Sr2 La (Ta3 O11)'
_space_group_IT_number 71
_symmetry_space_group_name_Hall '-I 2 2'
_symmetry_space_group_name_H-M 'I m m m'
_cell_angle_alpha 90
_cell_angle_beta 90
_cell_angle_gamma 90
_cell_formula_units_Z 2
_cell_length_a 3.965
_cell_length_b 20.874
_cell_length_c 5.632
_cell_volume 466.135
_citation_journal_id_ASTM JALCEU
_cod_data_source_file Titov_JALCEU_2002_456.cif
_cod_data_source_block La1O11Sr2Ta3
_cod_original_cell_volume 466.1348
_cod_original_formula_sum 'La1 O11 Sr2 Ta3'
_cod_database_code 1532254

loop_
_symmetry_equiv_pos_as_xyz
x,y,z
-x,-y,z
x,-y,-z
-x,y,-z
-x,-y,-z
x,y,-z
-x,y,z
x,-y,z
x+1/2,y+1/2,z+1/2
-x+1/2,-y+1/2,z+1/2
x+1/2,-y+1/2,-z+1/2
-x+1/2,y+1/2,-z+1/2
-x+1/2,-y+1/2,-z+1/2
x+1/2,y+1/2,-z+1/2
-x+1/2,y+1/2,z+1/2
x+1/2,-y+1/2,z+1/2

loop_
_atom_site_label
_atom_site_type_symbol
_atom_site_fract_x
_atom_site_fract_y
_atom_site_fract_z
_atom_site_occupancy
_atom_site_U_iso_or_equiv
O2 O-2 0 0.566 0.268 1 0.0
La1 La+3 0.5 0.5 0 1 0.0
O3 O-2 0.5 0.5 0.5 1 0.0
O4 O-2 0 0.121 0.5 1 0.0
O1 O-2 0 0.314 0.268 1 0.0
Sr1 Sr+2 0 0.1916 0 1 0.0
Ta2 Ta+5 0 0.5 0.5 1 0.0
Ta1 Ta+5 0 0.3648 0 1 0.0
